data_7211310
loop_
_publ_author_name
'Yan, Dongpeng'
'Fan, Guoling'
'Guan, Yan'
'Meng, Qingyun'
'Li, Congju'
'Wang, Jiaona'

_publ_section_title
;
 Tuning solid-state blue and red luminescence by the formation of solvate
 crystals.
;
_journal_issue 45
_journal_name_full 'Physical chemistry chemical physics : PCCP'
_journal_page_first 19845
_journal_page_last 19852
_journal_paper_doi 10.1039/c3cp53929f
_journal_volume 15
_journal_year 2013
_chemical_formula_moiety 'C24 H16 N2 O2, 2(C H Cl3)'
_chemical_formula_sum 'C26 H18 Cl6 N2 O2'
_chemical_formula_weight 603.12
_chemical_name_systematic
; 
 ? 
;
_space_group_IT_number 2
_symmetry_cell_setting triclinic
_symmetry_space_group_name_Hall '-P 1'
_symmetry_space_group_name_H-M 'P -1'
_atom_sites_solution_hydrogens geom
_atom_sites_solution_primary direct
_atom_sites_solution_secondary difmap
_audit_creation_method SHELXL-97
_cell_angle_alpha 70.264(2)
_cell_angle_beta 89.299(2)
_cell_angle_gamma 82.447(3)
_cell_formula_units_Z 1
_cell_length_a 5.6826(3)
_cell_length_b 10.3721(6)
_cell_length_c 12.1384(9)
_cell_measurement_reflns_used 4197
_cell_measurement_temperature 180(2)
_cell_measurement_theta_max 22.46
_cell_measurement_theta_min 1.00
_cell_volume 667.18(7)
_computing_cell_refinement 'HKL Scalepack (Otwinowski & Minor 1997)'
_computing_data_collection 'Collect (Nonius B.V. 1998)'
_computing_data_reduction
;
 HKL Denzo and Scalepack (Otwinowski & Minor 1997)
;
_computing_publication_material 'SHELXL-97 (Sheldrick 1997)'
_computing_structure_refinement 'SHELXL-97 (Sheldrick 1997)'
_computing_structure_solution 'SIR-92 (Altomare et al. 1994)'
_diffrn_ambient_temperature 180(2)
_diffrn_measured_fraction_theta_full 0.986
_diffrn_measured_fraction_theta_max 0.986
_diffrn_measurement_device_type 'Nonius Kappa CCD'
_diffrn_measurement_method 'Thin slice \w and \f scans'
_diffrn_radiation_source 'fine-focus sealed tube'
_diffrn_radiation_type MoK\a
_diffrn_radiation_wavelength 0.71073
_diffrn_reflns_av_R_equivalents 0.0523
_diffrn_reflns_av_sigmaI/netI 0.0554
_diffrn_reflns_limit_h_max 6
_diffrn_reflns_limit_h_min -6
_diffrn_reflns_limit_k_max 11
_diffrn_reflns_limit_k_min -11
_diffrn_reflns_limit_l_max 12
_diffrn_reflns_limit_l_min -12
_diffrn_reflns_number 4389
_diffrn_reflns_theta_full 22.46
_diffrn_reflns_theta_max 22.46
_diffrn_reflns_theta_min 3.57
_exptl_absorpt_coefficient_mu 0.672
_exptl_absorpt_correction_T_max 0.895
_exptl_absorpt_correction_T_min 0.502
_exptl_absorpt_correction_type multi-scan
_exptl_absorpt_process_details
;
multi-scan from symmetry-related measurements 
 Sortav (Blessing 1995)
;
_exptl_crystal_colour colourless
_exptl_crystal_density_diffrn 1.501
_exptl_crystal_density_method 'not measured'
_exptl_crystal_description block
_exptl_crystal_F_000 306
_exptl_crystal_size_max 0.23
_exptl_crystal_size_mid 0.05
_exptl_crystal_size_min 0.05
_refine_diff_density_max 0.242
_refine_diff_density_min -0.365
_refine_diff_density_rms 0.056
_refine_ls_extinction_method none
_refine_ls_goodness_of_fit_ref 1.059
_refine_ls_hydrogen_treatment constr
_refine_ls_matrix_type full
_refine_ls_number_parameters 163
_refine_ls_number_reflns 1704
_refine_ls_number_restraints 0
_refine_ls_restrained_S_all 1.059
_refine_ls_R_factor_all 0.0556
_refine_ls_R_factor_gt 0.0433
_refine_ls_shift/su_max 0.000
_refine_ls_shift/su_mean 0.000
_refine_ls_structure_factor_coef Fsqd
_refine_ls_weighting_details 'calc w=1/[\s^2^(Fo^2^)+(0.0717P)^2^+0.0249P] where P=(Fo^2^+2Fc^2^)/3'
_refine_ls_weighting_scheme calc
_refine_ls_wR_factor_gt 0.1177
_refine_ls_wR_factor_ref 0.1230
_reflns_number_gt 1308
_reflns_number_total 1704
_reflns_threshold_expression >2sigma(I)
_cod_data_source_file c3cp53929f.txt
_cod_data_source_block added_by_encifer
_cod_original_sg_symbol_H-M P-1
_cod_database_code 7211310

loop_
_symmetry_equiv_pos_as_xyz
'x, y, z'
'-x, -y, -z'

loop_
_atom_site_label
_atom_site_type_symbol
_atom_site_fract_x
_atom_site_fract_y
_atom_site_fract_z
_atom_site_U_iso_or_equiv
_atom_site_adp_type
_atom_site_occupancy
_atom_site_symmetry_multiplicity
_atom_site_calc_flag
_atom_site_refinement_flags
O1 O 0.5106(3) 0.06629(18) 0.80646(16) 0.0454(5) Uani 1 1 d .
N1 N 0.4529(5) -0.1487(2) 0.8260(2) 0.0543(7) Uani 1 1 d .
C1 C 0.9860(6) 0.3320(3) 0.6207(3) 0.0574(8) Uani 1 1 d .
H1 H 0.9717 0.4237 0.6221 0.069 Uiso 1 1 calc R
C2 C 1.1717(6) 0.2845(4) 0.5621(3) 0.0631(9) Uani 1 1 d .
H2 H 1.2841 0.3433 0.5234 0.076 Uiso 1 1 calc R
C3 C 1.1899(6) 0.1511(4) 0.5612(3) 0.0617(9) Uani 1 1 d .
H3 H 1.3149 0.1184 0.5206 0.074 Uiso 1 1 calc R
C4 C 1.0299(5) 0.0646(3) 0.6181(3) 0.0555(9) Uani 1 1 d .
H4 H 1.0464 -0.0275 0.6176 0.067 Uiso 1 1 calc R
C5 C 0.8423(5) 0.1120(3) 0.6770(2) 0.0455(8) Uani 1 1 d .
C6 C 0.8241(6) 0.2470(3) 0.6763(3) 0.0517(8) Uani 1 1 d .
H6 H 0.6972 0.2811 0.7150 0.062 Uiso 1 1 calc R
C7 C 0.6764(5) 0.0187(3) 0.7400(2) 0.0467(7) Uani 1 1 d .
C8 C 0.6391(6) -0.1108(3) 0.7526(3) 0.0555(9) Uani 1 1 d .
H8 H 0.7282 -0.1684 0.7161 0.067 Uiso 1 1 calc R
C9 C 0.3832(5) -0.0400(3) 0.8556(2) 0.0455(8) Uani 1 1 d .
C10 C 0.1888(5) -0.0195(3) 0.9299(2) 0.0461(7) Uani 1 1 d .
C11 C 0.0508(5) -0.1251(3) 0.9810(3) 0.0479(8) Uani 1 1 d .
H11 H 0.0851 -0.2107 0.9676 0.058 Uiso 1 1 calc R
C12 C 0.1344(5) 0.1061(3) 0.9494(3) 0.0481(8) Uani 1 1 d .
H12 H 0.2257 0.1790 0.9143 0.058 Uiso 1 1 calc R
Cl3 Cl 0.51846(15) 0.58610(8) 0.11096(10) 0.0772(4) Uani 1 1 d .
Cl2 Cl 0.99222(15) 0.45006(11) 0.16452(11) 0.0933(4) Uani 1 1 d .
Cl1 Cl 0.6403(2) 0.38180(13) 0.33834(9) 0.1077(5) Uani 1 1 d .
C13 C 0.6933(5) 0.4301(3) 0.1882(3) 0.0529(8) Uani 1 1 d .
H13 H 0.6537 0.3563 0.1585 0.064 Uiso 1 1 calc R

loop_
_atom_site_aniso_label
_atom_site_aniso_U_11
_atom_site_aniso_U_22
_atom_site_aniso_U_33
_atom_site_aniso_U_23
_atom_site_aniso_U_13
_atom_site_aniso_U_12
O1 0.0578(12) 0.0359(11) 0.0428(12) -0.0130(9) -0.0051(10) -0.0080(9)
N1 0.0712(17) 0.0367(14) 0.0544(17) -0.0140(12) -0.0099(14) -0.0078(12)
C1 0.069(2) 0.0511(18) 0.051(2) -0.0141(16) 0.0007(17) -0.0106(16)
C2 0.063(2) 0.068(2) 0.050(2) -0.0078(17) -0.0058(16) -0.0138(17)
C3 0.054(2) 0.076(2) 0.051(2) -0.0192(18) -0.0017(16) -0.0008(18)
C4 0.064(2) 0.0528(18) 0.0497(19) -0.0212(16) -0.0144(17) 0.0042(17)
C5 0.0554(18) 0.0441(18) 0.0352(17) -0.0126(14) -0.0107(14) -0.0014(14)
C6 0.063(2) 0.0462(19) 0.0445(18) -0.0137(15) 0.0018(15) -0.0085(15)
C7 0.0571(18) 0.0396(17) 0.0422(18) -0.0138(14) -0.0122(14) -0.0012(14)
C8 0.067(2) 0.0433(19) 0.055(2) -0.0160(16) -0.0106(17) -0.0019(15)
C9 0.0573(18) 0.0339(16) 0.0427(18) -0.0084(14) -0.0136(15) -0.0086(14)
C10 0.0588(18) 0.0383(16) 0.0378(17) -0.0071(13) -0.0141(15) -0.0086(14)
C11 0.0605(19) 0.0339(16) 0.0504(19) -0.0138(14) -0.0116(15) -0.0096(14)
C12 0.0613(19) 0.0371(16) 0.0450(18) -0.0103(14) -0.0097(15) -0.0125(14)
Cl3 0.0600(6) 0.0541(6) 0.1194(9) -0.0340(5) -0.0143(5) -0.0006(4)
Cl2 0.0497(6) 0.0935(8) 0.1307(10) -0.0346(7) 0.0106(5) 0.0016(5)
Cl1 0.1549(11) 0.1221(10) 0.0627(7) -0.0331(6) 0.0236(7) -0.0742(8)
C13 0.0585(19) 0.0432(17) 0.062(2) -0.0232(15) 0.0067(15) -0.0112(14)

loop_
_atom_type_symbol
_atom_type_description
_atom_type_scat_dispersion_real
_atom_type_scat_dispersion_imag
_atom_type_scat_source
C C 0.0033 0.0016 'International Tables Vol C Tables 4.2.6.8 and 6.1.1.4'
H H 0.0000 0.0000 'International Tables Vol C Tables 4.2.6.8 and 6.1.1.4'
N N 0.0061 0.0033 'International Tables Vol C Tables 4.2.6.8 and 6.1.1.4'
Cl Cl 0.1484 0.1585 'International Tables Vol C Tables 4.2.6.8 and 6.1.1.4'
O O 0.0106 0.0060 'International Tables Vol C Tables 4.2.6.8 and 6.1.1.4'

loop_
_geom_angle_atom_site_label_1
_geom_angle_atom_site_label_2
_geom_angle_atom_site_label_3
_geom_angle
_geom_angle_site_symmetry_1
C9 O1 C7 105.2(2) .
C9 N1 C8 104.1(3) .
C6 C1 C2 120.3(3) .
C6 C1 H1 119.8 .
C2 C1 H1 119.8 .
C3 C2 C1 119.0(3) .
C3 C2 H2 120.5 .
C1 C2 H2 120.5 .
C4 C3 C2 121.0(3) .
C4 C3 H3 119.5 .
C2 C3 H3 119.5 .
C3 C4 C5 120.2(3) .
C3 C4 H4 119.9 .
C5 C4 H4 119.9 .
C6 C5 C4 118.4(3) .
C6 C5 C7 121.6(3) .
C4 C5 C7 120.0(3) .
C1 C6 C5 121.1(3) .
C1 C6 H6 119.5 .
C5 C6 H6 119.5 .
C8 C7 O1 106.7(3) .
C8 C7 C5 135.9(3) .
O1 C7 C5 117.5(2) .
C7 C8 N1 110.7(3) .
C7 C8 H8 124.7 .
N1 C8 H8 124.7 .
N1 C9 O1 113.3(3) .
N1 C9 C10 128.5(3) .
O1 C9 C10 118.1(2) .
C12 C10 C11 119.0(3) .
C12 C10 C9 120.8(3) .
C11 C10 C9 120.1(3) .
C12 C11 C10 120.5(3) 2_557
C12 C11 H11 119.8 2_557
C10 C11 H11 119.8 .
C11 C12 C10 120.5(3) 2_557
C11 C12 H12 119.8 2_557
C10 C12 H12 119.8 .
Cl2 C13 Cl3 108.88(16) .
Cl2 C13 Cl1 109.94(18) .
Cl3 C13 Cl1 110.67(16) .
Cl2 C13 H13 109.1 .
Cl3 C13 H13 109.1 .
Cl1 C13 H13 109.1 .

loop_
_geom_bond_atom_site_label_1
_geom_bond_atom_site_label_2
_geom_bond_distance
_geom_bond_site_symmetry_2
O1 C9 1.360(3) .
O1 C7 1.382(3) .
N1 C9 1.308(4) .
N1 C8 1.385(4) .
C1 C6 1.369(4) .
C1 C2 1.394(4) .
C1 H1 0.9500 .
C2 C3 1.378(5) .
C2 H2 0.9500 .
C3 C4 1.375(5) .
C3 H3 0.9500 .
C4 C5 1.404(4) .
C4 H4 0.9500 .
C5 C6 1.388(4) .
C5 C7 1.461(4) .
C6 H6 0.9500 .
C7 C8 1.344(4) .
C8 H8 0.9500 .
C9 C10 1.457(4) .
C10 C12 1.396(4) .
C10 C11 1.399(4) .
C11 C12 1.377(4) 2_557
C11 H11 0.9500 .
C12 C11 1.377(4) 2_557
C12 H12 0.9500 .
Cl3 C13 1.749(3) .
Cl2 C13 1.746(3) .
Cl1 C13 1.753(3) .
C13 H13 1.0000 .
